data_7028726
loop_
_publ_author_name
'Machura, Barbara'
'Gryca, Izabela'
'Ma\/lecki, Jan Grzegorz'
'Alonso, Francisco'
'Moglie, Yanina'

_publ_section_title
;
 p-Tolylimido rhenium(v) complexes - synthesis, X-ray studies,
 spectroscopic characterization, DFT calculations and catalytic activity.
;
_journal_issue 6
_journal_name_full 'Dalton transactions (Cambridge, England : 2003)'
_journal_page_first 2596
_journal_page_last 2610
_journal_paper_doi 10.1039/c3dt52528g
_journal_volume 43
_journal_year 2014
_chemical_formula_moiety 'C31 H26 Cl2 N2 O2 P Re, C2H3N1'
_chemical_formula_sum 'C33 H29 Cl2 N3 O2 P Re'
_chemical_formula_weight 787.66
_chemical_name_systematic
; 
 ? 
;
_space_group_IT_number 33
_symmetry_cell_setting orthorhombic
_symmetry_space_group_name_Hall 'P 2c -2n'
_symmetry_space_group_name_H-M 'P n a 21'
_atom_sites_solution_hydrogens geom
_atom_sites_solution_primary direct
_atom_sites_solution_secondary difmap
_audit_creation_method SHELXL-97
_cell_angle_alpha 90.00
_cell_angle_beta 90.00
_cell_angle_gamma 90.00
_cell_formula_units_Z 4
_cell_length_a 22.0403(7)
_cell_length_b 9.7351(3)
_cell_length_c 14.5013(5)
_cell_measurement_reflns_used 12301
_cell_measurement_temperature 293(2)
_cell_measurement_theta_max 29.2375
_cell_measurement_theta_min 3.4672
_cell_volume 3111.46(17)
_computing_cell_refinement 'CrysAlis RED v. 1.163 (UNIL IC & KUMA 2000)'
_computing_data_collection 'CrysAlis CCD v. 1.163 (UNIL IC & KUMA 2000)'
_computing_data_reduction 'CrysAlis RED v. 1.163 (UNIL IC & KUMA 2000)'
_computing_molecular_graphics
;XP in SHELXTL/PC (Sheldrick, 1990b)
 ORTEP-3 W v. 1.062 (Farrugia 1997)
;
_computing_publication_material
;SHELXL-97 (Sheldrick, 1997) and
 PLATON (Spek, 1990)
;
_computing_structure_refinement 'SHELXL-97 (Sheldrick, 1997)'
_computing_structure_solution 'SHELXS-97 (Sheldrick, 1990)'
_diffrn_ambient_temperature 293(2)
_diffrn_measured_fraction_theta_full 0.997
_diffrn_measured_fraction_theta_max 0.997
_diffrn_measurement_device_type 'Xcalibur, Atlas, Gemini ultra'
_diffrn_radiation_monochromator graphite
_diffrn_radiation_source 'fine-focus sealed tube'
_diffrn_radiation_type MoK\a
_diffrn_radiation_wavelength 0.71073
_diffrn_reflns_av_R_equivalents 0.0570
_diffrn_reflns_av_unetI/netI 0.0417
_diffrn_reflns_limit_h_max 26
_diffrn_reflns_limit_h_min -24
_diffrn_reflns_limit_k_max 11
_diffrn_reflns_limit_k_min -9
_diffrn_reflns_limit_l_max 17
_diffrn_reflns_limit_l_min -15
_diffrn_reflns_number 20909
_diffrn_reflns_theta_full 25.00
_diffrn_reflns_theta_max 25.00
_diffrn_reflns_theta_min 3.47
_exptl_absorpt_coefficient_mu 4.164
_exptl_absorpt_correction_T_max 1.00000
_exptl_absorpt_correction_T_min 0.48531
_exptl_absorpt_correction_type empirical
_exptl_absorpt_process_details 'CrysAlis RED, (2005)'
_exptl_crystal_colour green
_exptl_crystal_density_diffrn 1.681
_exptl_crystal_density_method 'not measured'
_exptl_crystal_description prism
_exptl_crystal_F_000 1552
_exptl_crystal_size_max 0.174
_exptl_crystal_size_mid 0.109
_exptl_crystal_size_min 0.062
_refine_diff_density_max 1.449
_refine_diff_density_min -1.347
_refine_diff_density_rms 0.098
_refine_ls_extinction_method none
_refine_ls_goodness_of_fit_ref 1.084
_refine_ls_hydrogen_treatment constr
_refine_ls_matrix_type full
_refine_ls_number_parameters 381
_refine_ls_number_reflns 5134
_refine_ls_number_restraints 0
_refine_ls_restrained_S_all 1.084
_refine_ls_R_factor_all 0.0476
_refine_ls_R_factor_gt 0.0411
_refine_ls_shift/su_max 0.001
_refine_ls_shift/su_mean 0.000
_refine_ls_structure_factor_coef Fsqd
_refine_ls_weighting_details 'calc w=1/[\s^2^(Fo^2^)+(0.0696P)^2^+0.2247P] where P=(Fo^2^+2Fc^2^)/3'
_refine_ls_weighting_scheme calc
_refine_ls_wR_factor_gt 0.1035
_refine_ls_wR_factor_ref 0.1074
_reflns_number_gt 4576
_reflns_number_total 5134
_reflns_threshold_expression >2sigma(I)
_cod_data_source_file c3dt52528g.txt
_cod_data_source_block ren218
_cod_original_sg_symbol_H-M Pna21
_cod_database_code 7028726

loop_
_symmetry_equiv_pos_as_xyz
'x, y, z'
'-x, -y, z+1/2'
'x+1/2, -y+1/2, z'
'-x+1/2, y+1/2, z+1/2'

loop_
_atom_site_label
_atom_site_type_symbol
_atom_site_fract_x
_atom_site_fract_y
_atom_site_fract_z
_atom_site_U_iso_or_equiv
_atom_site_adp_type
_atom_site_occupancy
_atom_site_symmetry_multiplicity
_atom_site_calc_flag
_atom_site_refinement_flags
Re1 Re 0.087822(11) 0.81181(2) 0.38919(5) 0.02999(12) Uani 1 1 d .
N1 N 0.0269(3) 0.7348(9) 0.2850(5) 0.0328(18) Uani 1 1 d .
N2 N 0.0529(3) 0.9630(6) 0.4168(4) 0.0304(17) Uani 1 1 d .
O1 O 0.1186(3) 0.6189(6) 0.3619(4) 0.0483(18) Uani 1 1 d .
O2 O 0.1008(4) 0.4185(7) 0.2946(6) 0.072(2) Uani 1 1 d .
P1 P 0.17232(10) 0.8339(2) 0.49619(17) 0.0328(5) Uani 1 1 d .
Cl1 Cl 0.15408(11) 0.8843(3) 0.26821(16) 0.0446(5) Uani 1 1 d .
Cl2 Cl 0.02299(15) 0.6862(2) 0.4942(2) 0.0501(7) Uani 1 1 d .
C1 C 0.1914(4) 1.0133(8) 0.5235(6) 0.038(2) Uani 1 1 d .
C2 C 0.1827(4) 1.1151(9) 0.4592(7) 0.048(2) Uani 1 1 d .
H2 H 0.1669 1.0936 0.4015 0.058 Uiso 1 1 calc R
C3 C 0.1975(6) 1.2510(11) 0.4804(10) 0.070(3) Uani 1 1 d .
H3 H 0.1909 1.3208 0.4378 0.084 Uiso 1 1 calc R
C4 C 0.2215(6) 1.2791(13) 0.5641(12) 0.075(4) Uani 1 1 d .
H4 H 0.2313 1.3695 0.5786 0.091 Uiso 1 1 calc R
C5 C 0.2317(6) 1.1810(11) 0.6267(9) 0.065(3) Uani 1 1 d .
H5 H 0.2487 1.2035 0.6835 0.078 Uiso 1 1 calc R
C6 C 0.2168(4) 1.0458(11) 0.6071(7) 0.053(2) Uani 1 1 d .
H6 H 0.2240 0.9773 0.6504 0.063 Uiso 1 1 calc R
C7 C 0.1631(3) 0.7574(8) 0.6097(6) 0.0344(19) Uani 1 1 d .
C8 C 0.1142(5) 0.7982(9) 0.6628(8) 0.045(2) Uani 1 1 d .
H8 H 0.0850 0.8563 0.6381 0.054 Uiso 1 1 calc R
C9 C 0.1089(5) 0.7532(14) 0.7518(7) 0.059(3) Uani 1 1 d .
H9 H 0.0760 0.7808 0.7872 0.071 Uiso 1 1 calc R
C10 C 0.1515(6) 0.6683(12) 0.7889(9) 0.068(3) Uani 1 1 d .
H10 H 0.1480 0.6398 0.8499 0.082 Uiso 1 1 calc R
C11 C 0.1995(6) 0.6247(15) 0.7364(8) 0.076(4) Uani 1 1 d .
H11 H 0.2277 0.5638 0.7612 0.091 Uiso 1 1 calc R
C12 C 0.2064(5) 0.6705(10) 0.6472(8) 0.049(3) Uani 1 1 d .
H12 H 0.2398 0.6435 0.6124 0.059 Uiso 1 1 calc R
C13 C 0.2418(4) 0.7589(10) 0.4500(6) 0.040(2) Uani 1 1 d .
C14 C 0.2917(4) 0.8389(10) 0.4272(7) 0.047(2) Uani 1 1 d .
H14 H 0.2907 0.9334 0.4366 0.057 Uiso 1 1 calc R
C15 C 0.3423(4) 0.7782(11) 0.3909(16) 0.067(3) Uani 1 1 d .
H15 H 0.3762 0.8319 0.3784 0.081 Uiso 1 1 calc R
C16 C 0.3443(4) 0.6416(12) 0.3726(10) 0.065(4) Uani 1 1 d .
H16 H 0.3787 0.6032 0.3457 0.078 Uiso 1 1 calc R
C17 C 0.2948(4) 0.5594(10) 0.3942(12) 0.061(2) Uani 1 1 d .
H17 H 0.2961 0.4651 0.3839 0.074 Uiso 1 1 calc R
C18 C 0.2441(4) 0.6196(11) 0.4310(7) 0.054(3) Uani 1 1 d .
H18 H 0.2104 0.5655 0.4436 0.065 Uiso 1 1 calc R
C19 C 0.0874(4) 0.5371(9) 0.3089(6) 0.043(2) Uani 1 1 d .
C20 C 0.0340(4) 0.6025(10) 0.2653(7) 0.042(2) Uani 1 1 d .
C21 C -0.0060(5) 0.5350(12) 0.2073(7) 0.058(3) Uani 1 1 d .
H21 H -0.0011 0.4417 0.1958 0.070 Uiso 1 1 calc R
C22 C -0.0518(5) 0.6047(12) 0.1677(8) 0.062(3) Uani 1 1 d .
H22 H -0.0791 0.5598 0.1291 0.074 Uiso 1 1 calc R
C23 C -0.0580(4) 0.7436(14) 0.1849(8) 0.058(3) Uani 1 1 d .
H23 H -0.0891 0.7932 0.1573 0.070 Uiso 1 1 calc R
C24 C -0.0173(4) 0.8089(10) 0.2436(7) 0.045(2) Uani 1 1 d .
H24 H -0.0204 0.9028 0.2543 0.055 Uiso 1 1 calc R
C25 C 0.0151(4) 1.0682(9) 0.4473(6) 0.0354(18) Uani 1 1 d .
C26 C 0.0269(4) 1.2052(8) 0.4276(7) 0.039(2) Uani 1 1 d .
H26 H 0.0607 1.2301 0.3930 0.047 Uiso 1 1 calc R
C27 C -0.0128(5) 1.3041(9) 0.4606(8) 0.049(3) Uani 1 1 d .
H27 H -0.0044 1.3962 0.4493 0.058 Uiso 1 1 calc R
C28 C -0.0636(5) 1.2713(11) 0.5088(7) 0.046(2) Uani 1 1 d .
C29 C -0.0746(5) 1.1356(13) 0.5283(8) 0.057(3) Uani 1 1 d .
H29 H -0.1083 1.1122 0.5636 0.069 Uiso 1 1 calc R
C30 C -0.0368(4) 1.0332(9) 0.4964(8) 0.052(3) Uani 1 1 d .
H30 H -0.0459 0.9414 0.5076 0.062 Uiso 1 1 calc R
C31 C -0.1059(5) 1.3826(13) 0.5440(8) 0.063(3) Uani 1 1 d .
H31A H -0.0885 1.4712 0.5316 0.095 Uiso 1 1 calc R
H31B H -0.1115 1.3719 0.6092 0.095 Uiso 1 1 calc R
H31C H -0.1444 1.3752 0.5133 0.095 Uiso 1 1 calc R
N99 N 0.0290(5) 0.1238(11) 0.2117(8) 0.075(3) Uani 1 1 d .
C98 C 0.0716(7) 0.1637(12) 0.1823(9) 0.057(3) Uani 1 1 d .
C99 C 0.1271(8) 0.2106(15) 0.1448(12) 0.095(5) Uani 1 1 d .
H99A H 0.1375 0.2973 0.1721 0.143 Uiso 1 1 calc R
H99B H 0.1229 0.2214 0.0793 0.143 Uiso 1 1 calc R
H99C H 0.1584 0.1449 0.1576 0.143 Uiso 1 1 calc R

loop_
_atom_site_aniso_label
_atom_site_aniso_U_11
_atom_site_aniso_U_22
_atom_site_aniso_U_33
_atom_site_aniso_U_23
_atom_site_aniso_U_13
_atom_site_aniso_U_12
Re1 0.02970(17) 0.02577(17) 0.03448(19) -0.0019(2) 0.0005(2) -0.00152(10)
N1 0.020(3) 0.046(5) 0.032(4) -0.006(4) 0.005(3) 0.001(3)
N2 0.027(3) 0.031(3) 0.033(5) -0.001(3) 0.002(2) -0.002(3)
O1 0.044(3) 0.037(3) 0.065(5) -0.008(3) -0.005(3) 0.005(3)
O2 0.096(6) 0.035(4) 0.084(6) -0.014(4) 0.003(5) 0.001(4)
P1 0.0312(11) 0.0312(12) 0.0359(13) 0.0023(10) -0.0004(10) -0.0024(9)
Cl1 0.0383(11) 0.0534(14) 0.0421(13) -0.0002(11) 0.0072(10) -0.0007(10)
Cl2 0.0582(16) 0.0425(17) 0.0497(17) 0.0036(11) 0.0069(14) -0.0144(10)
C1 0.038(5) 0.031(4) 0.047(5) -0.009(4) 0.003(4) -0.005(3)
C2 0.055(6) 0.035(5) 0.054(6) 0.009(4) -0.007(5) -0.007(4)
C3 0.083(8) 0.034(6) 0.093(10) 0.008(6) -0.017(7) -0.018(5)
C4 0.073(8) 0.048(7) 0.106(12) -0.019(8) 0.008(8) -0.019(6)
C5 0.069(8) 0.066(8) 0.059(8) -0.019(6) 0.004(6) -0.024(6)
C6 0.049(6) 0.058(6) 0.051(6) -0.012(5) -0.002(5) -0.011(5)
C7 0.034(5) 0.036(5) 0.033(5) 0.005(4) 0.003(4) -0.001(4)
C8 0.035(5) 0.048(6) 0.052(7) 0.005(4) 0.006(5) 0.008(4)
C9 0.054(6) 0.085(8) 0.038(6) 0.005(6) 0.007(5) 0.011(6)
C10 0.062(7) 0.084(9) 0.058(8) 0.020(6) 0.004(6) 0.003(6)
C11 0.074(8) 0.099(9) 0.054(7) 0.027(7) 0.009(6) 0.032(7)
C12 0.042(6) 0.054(6) 0.050(6) 0.019(5) -0.001(5) 0.013(4)
C13 0.040(5) 0.045(5) 0.035(5) 0.005(4) -0.001(4) 0.005(4)
C14 0.035(5) 0.046(5) 0.060(6) -0.001(4) 0.013(4) -0.010(4)
C15 0.045(5) 0.069(6) 0.089(8) 0.004(10) 0.024(9) 0.000(4)
C16 0.044(5) 0.075(7) 0.078(11) 0.010(7) 0.023(6) 0.017(5)
C17 0.061(5) 0.054(5) 0.069(6) -0.008(7) 0.021(9) 0.011(4)
C18 0.028(5) 0.060(6) 0.073(7) -0.002(5) 0.006(4) 0.000(4)
C19 0.067(6) 0.032(5) 0.030(5) 0.008(4) 0.007(4) -0.007(4)
C20 0.038(5) 0.045(5) 0.042(5) -0.009(4) 0.006(4) -0.008(4)
C21 0.056(6) 0.065(7) 0.053(7) -0.014(5) 0.010(5) -0.020(5)
C22 0.054(7) 0.077(8) 0.055(7) -0.024(6) -0.002(5) -0.022(6)
C23 0.032(5) 0.088(8) 0.055(7) -0.005(6) -0.005(5) -0.011(5)
C24 0.038(5) 0.063(7) 0.036(6) -0.004(4) 0.004(4) -0.004(4)
C25 0.032(4) 0.039(5) 0.035(5) -0.004(4) -0.005(3) 0.004(4)
C26 0.035(5) 0.037(5) 0.046(5) 0.002(4) 0.006(4) -0.003(3)
C27 0.055(6) 0.031(5) 0.060(7) -0.006(4) -0.002(5) 0.007(4)
C28 0.043(5) 0.045(5) 0.049(6) -0.008(5) -0.004(5) 0.015(4)
C29 0.044(5) 0.075(8) 0.053(7) 0.004(6) 0.019(5) 0.015(5)
C30 0.045(5) 0.034(5) 0.077(7) 0.008(5) 0.023(5) 0.000(4)
C31 0.060(6) 0.064(7) 0.066(8) -0.019(6) 0.001(6) 0.028(6)
N99 0.078(8) 0.067(7) 0.079(8) 0.004(6) -0.002(6) 0.006(6)
C98 0.067(8) 0.057(7) 0.047(7) -0.005(5) -0.003(6) 0.006(6)
C99 0.089(11) 0.097(11) 0.100(13) -0.005(9) 0.036(10) -0.001(8)

loop_
_atom_type_symbol
_atom_type_description
_atom_type_scat_dispersion_real
_atom_type_scat_dispersion_imag
_atom_type_scat_source
C C 0.0033 0.0016 'International Tables Vol C Tables 4.2.6.8 and 6.1.1.4'
H H 0.0000 0.0000 'International Tables Vol C Tables 4.2.6.8 and 6.1.1.4'
N N 0.0061 0.0033 'International Tables Vol C Tables 4.2.6.8 and 6.1.1.4'
O O 0.0106 0.0060 'International Tables Vol C Tables 4.2.6.8 and 6.1.1.4'
P P 0.1023 0.0942 'International Tables Vol C Tables 4.2.6.8 and 6.1.1.4'
Cl Cl 0.1484 0.1585 'International Tables Vol C Tables 4.2.6.8 and 6.1.1.4'
Re Re -1.0185 7.2310 'International Tables Vol C Tables 4.2.6.8 and 6.1.1.4'

loop_
_geom_angle_atom_site_label_1
_geom_angle_atom_site_label_2
_geom_angle_atom_site_label_3
_geom_angle
N2 Re1 O1 172.1(3)
N2 Re1 N1 100.5(3)
O1 Re1 N1 75.6(3)
N2 Re1 Cl1 101.1(2)
O1 Re1 Cl1 85.8(2)
N1 Re1 Cl1 88.2(2)
N2 Re1 Cl2 91.3(2)
O1 Re1 Cl2 81.5(2)
N1 Re1 Cl2 84.1(2)
Cl1 Re1 Cl2 166.47(9)
N2 Re1 P1 96.9(2)
O1 Re1 P1 87.14(18)
N1 Re1 P1 162.6(2)
Cl1 Re1 P1 88.53(8)
Cl2 Re1 P1 95.47(10)
C20 N1 C24 120.4(8)
C20 N1 Re1 114.5(6)
C24 N1 Re1 125.0(7)
C25 N2 Re1 167.9(6)
C19 O1 Re1 120.2(6)
C7 P1 C13 105.2(4)
C7 P1 C1 102.7(4)
C13 P1 C1 105.5(4)
C7 P1 Re1 117.1(3)
C13 P1 Re1 111.9(3)
C1 P1 Re1 113.3(3)
C6 C1 C2 119.3(8)
C6 C1 P1 120.2(7)
C2 C1 P1 120.5(7)
C1 C2 C3 120.1(10)
C4 C3 C2 118.7(11)
C5 C4 C3 122.1(11)
C4 C5 C6 119.9(12)
C1 C6 C5 119.8(11)
C8 C7 C12 119.6(9)
C8 C7 P1 118.3(6)
C12 C7 P1 121.8(7)
C9 C8 C7 120.0(9)
C10 C9 C8 120.6(11)
C9 C10 C11 120.0(12)
C10 C11 C12 120.5(11)
C11 C12 C7 119.3(10)
C18 C13 C14 118.3(8)
C18 C13 P1 119.7(7)
C14 C13 P1 121.8(8)
C15 C14 C13 119.7(9)
C16 C15 C14 121.7(9)
C15 C16 C17 119.7(9)
C18 C17 C16 118.8(9)
C17 C18 C13 121.8(9)
O2 C19 O1 123.8(9)
O2 C19 C20 122.0(9)
O1 C19 C20 114.1(8)
N1 C20 C21 121.1(9)
N1 C20 C19 114.7(8)
C21 C20 C19 124.2(10)
C22 C21 C20 119.9(11)
C21 C22 C23 119.3(10)
C22 C23 C24 119.7(11)
N1 C24 C23 119.5(10)
C30 C25 C26 119.7(8)
C30 C25 N2 118.3(8)
C26 C25 N2 121.9(8)
C27 C26 C25 118.5(8)
C28 C27 C26 122.4(9)
C27 C28 C29 118.6(8)
C27 C28 C31 120.7(10)
C29 C28 C31 120.6(10)
C28 C29 C30 121.3(9)
C29 C30 C25 119.5(9)
N99 C98 C99 178.1(14)

loop_
_geom_bond_atom_site_label_1
_geom_bond_atom_site_label_2
_geom_bond_distance
Re1 N2 1.708(6)
Re1 O1 2.035(6)
Re1 N1 2.156(8)
Re1 Cl1 2.389(2)
Re1 Cl2 2.420(3)
Re1 P1 2.433(2)
N1 C20 1.328(12)
N1 C24 1.352(12)
N2 C25 1.393(10)
O1 C19 1.303(11)
O2 C19 1.210(11)
P1 C7 1.819(9)
P1 C13 1.824(9)
P1 C1 1.840(8)
C1 C6 1.372(13)
C1 C2 1.374(13)
C2 C3 1.396(15)
C3 C4 1.353(19)
C4 C5 1.336(18)
C5 C6 1.386(14)
C7 C8 1.381(12)
C7 C12 1.387(12)
C8 C9 1.368(15)
C9 C10 1.361(16)
C10 C11 1.372(17)
C11 C12 1.376(15)
C13 C18 1.384(16)
C13 C14 1.387(13)
C14 C15 1.369(14)
C15 C16 1.357(15)
C16 C17 1.389(14)
C17 C18 1.371(13)
C19 C20 1.481(13)
C20 C21 1.383(13)
C21 C22 1.346(16)
C22 C23 1.382(18)
C23 C24 1.390(14)
C25 C30 1.389(12)
C25 C26 1.389(11)
C26 C27 1.387(13)
C27 C28 1.358(15)
C28 C29 1.373(17)
C28 C31 1.517(13)
C29 C30 1.380(14)
N99 C98 1.102(15)
C98 C99 1.41(2)
